data_7132026
loop_
_publ_author_name
'Luo, Yong-An'
'Zhao, Zhao'
'Chen, Ting'
'Li, Yanguo'
'Zhao, Yufen'
'Stephan, Douglas W.'
'Wu, Yile'

_publ_section_title
;
 Stannyl phosphaketene as a synthon for phosphorus analogues of \b-lactam
;
_journal_name_full 'Chemical Communications'
_journal_paper_doi 10.1039/D3CC03117A
_journal_year 2023
_chemical_formula_moiety 'C56 H51 B F15 N2 O5 P Sn, 1.6(C H2 Cl2), C H2 Cl0.5'
_chemical_formula_sum 'C58.6 H56.2 B Cl3.7 F15 N2 O5 P Sn'
_chemical_formula_weight 1445.09
_space_group_crystal_system monoclinic
_space_group_IT_number 14
_space_group_name_Hall '-P 2yn'
_space_group_name_H-M_alt 'P 1 21/n 1'
_atom_sites_solution_hydrogens geom
_atom_sites_solution_primary dual
_audit_creation_date 2023-07-14
_audit_creation_method
;
Olex2 1.5
(compiled 2023.03.06 svn.rbb2c1857 for OlexSys, GUI svn.r6748)
;
_audit_update_record
;
2023-07-20 deposited with the CCDC.	2023-08-15 downloaded from the CCDC.
;
_cell_angle_alpha 90
_cell_angle_beta 95.8090(10)
_cell_angle_gamma 90
_cell_formula_units_Z 4
_cell_length_a 13.9857(3)
_cell_length_b 18.8170(4)
_cell_length_c 24.5153(6)
_cell_measurement_reflns_used 9766
_cell_measurement_temperature 200.00
_cell_measurement_theta_max 68.17
_cell_measurement_theta_min 2.97
_cell_volume 6418.5(2)
_computing_molecular_graphics 'Olex2 1.5 (Dolomanov et al., 2009)'
_computing_publication_material 'Olex2 1.5 (Dolomanov et al., 2009)'
_computing_structure_refinement 'SHELXL 2018/3 (Sheldrick, 2015)'
_computing_structure_solution 'SHELXT 2018/2 (Sheldrick, 2018)'
_diffrn_ambient_temperature 200.00
_diffrn_measured_fraction_theta_full 1.000
_diffrn_measured_fraction_theta_max 1.000
_diffrn_measurement_device_type 'Bruker APEX-II CCD'
_diffrn_measurement_method '\f and \w scans'
_diffrn_radiation_type CuK\a
_diffrn_radiation_wavelength 1.54178
_diffrn_reflns_av_R_equivalents 0.0959
_diffrn_reflns_av_unetI/netI 0.0412
_diffrn_reflns_Laue_measured_fraction_full 1.000
_diffrn_reflns_Laue_measured_fraction_max 1.000
_diffrn_reflns_limit_h_max 16
_diffrn_reflns_limit_h_min -16
_diffrn_reflns_limit_k_max 22
_diffrn_reflns_limit_k_min -22
_diffrn_reflns_limit_l_max 29
_diffrn_reflns_limit_l_min -29
_diffrn_reflns_number 113733
_diffrn_reflns_point_group_measured_fraction_full 1.000
_diffrn_reflns_point_group_measured_fraction_max 1.000
_diffrn_reflns_theta_full 66.590
_diffrn_reflns_theta_max 66.590
_diffrn_reflns_theta_min 3.494
_diffrn_standards_number 0
_exptl_absorpt_coefficient_mu 5.624
_exptl_absorpt_correction_type none
_exptl_crystal_colour colourless
_exptl_crystal_colour_primary colourless
_exptl_crystal_density_diffrn 1.495
_exptl_crystal_description block
_exptl_crystal_F_000 2919
_refine_diff_density_max 1.797
_refine_diff_density_min -0.504
_refine_diff_density_rms 0.078
_refine_ls_extinction_method none
_refine_ls_goodness_of_fit_ref 1.036
_refine_ls_hydrogen_treatment constr
_refine_ls_matrix_type full
_refine_ls_number_parameters 879
_refine_ls_number_reflns 11344
_refine_ls_number_restraints 52
_refine_ls_restrained_S_all 1.041
_refine_ls_R_factor_all 0.0650
_refine_ls_R_factor_gt 0.0541
_refine_ls_shift/su_max 0.001
_refine_ls_shift/su_mean 0.000
_refine_ls_structure_factor_coef Fsqd
_refine_ls_weighting_details 'w=1/[\s^2^(Fo^2^)+(0.0755P)^2^+9.2113P] where P=(Fo^2^+2Fc^2^)/3'
_refine_ls_weighting_scheme calc
_refine_ls_wR_factor_gt 0.1443
_refine_ls_wR_factor_ref 0.1528
_reflns_Friedel_coverage 0.000
_reflns_number_gt 9403
_reflns_number_total 11344
_reflns_threshold_expression 'I > 2\s(I)'
_cod_data_source_file d3cc03117a2.cif
_cod_data_source_block f3
_cod_original_formula_sum 'C58.60 H56.20 B Cl3.70 F15 N2 O5 P Sn'
_cod_database_code 7132026
_shelx_shelxl_version_number 2018/3
_shelx_space_group_comment
;
The symmetry employed for this shelxl refinement is uniquely defined
by the following loop, which should always be used as a source of
symmetry information in preference to the above space-group names.
They are only intended as comments.
;
_olex2_refinement_description
;
1. Fixed Uiso
 At 1.2 times of:
  All C(H) groups, All C(H,H) groups, All C(H,H,H,H) groups
 At 1.5 times of:
  All C(H,H,H) groups
2. Restrained distances
 C8-C9 \\sim C8-C10
 with sigma of 0.02
 Cl03-C02A \\sim Cl-C02B
 with sigma of 0.02
 Cl00-C02A \\sim Cl6-C02B
 with sigma of 0.02
 Cl03-Cl00 \\sim Cl-Cl6
 with sigma of 0.04
3. Uiso/Uaniso restraints and constraints
C60 \\sim Cl2 \\sim Cl3: within 2A with sigma of 0.01 and sigma for terminal
atoms of 0.02 within 2A
Cl4 \\sim C59 \\sim Cl5: within 2A with sigma of 0.01 and sigma for terminal
atoms of 0.02 within 2A
Cl \\sim C02B \\sim Cl6: within 2A with sigma of 0.01 and sigma for terminal
atoms of 0.02 within 2A
Cl03 \\sim C02A \\sim Cl00: within 2A with sigma of 0.01 and sigma for terminal
atoms of 0.02 within 2A
4. Others
 Sof(H8BC)=Sof(H8BD)=Sof(C10)=Sof(H10A)=Sof(H10B)=Sof(H10C)=1-FVAR(1)
 Sof(H8AA)=Sof(H8AB)=Sof(C9)=Sof(H9A)=Sof(H9B)=Sof(H9C)=FVAR(1)
 Fixed Sof: Cl03(0.9) Cl00(0.9) C02A(0.9) H02A(0.9) H02B(0.9) Cl4(0.4)
 Cl5(0.4) C59(0.4) H59A(0.4) H59B(0.4) Cl1(0.5) Cl3(0.2) Cl2(0.2) C60(0.2)
 H60A(0.2) H60B(0.2) Cl(0.1) C02B(0.1) H02C(0.1) H02D(0.1) Cl6(0.1)
5.a Ternary CH refined with riding coordinates:
 C13(H13), C23(H23), C35(H35), C26(H26), C38(H38)
5.b Secondary CH2 refined with riding coordinates:
 C5(H5A,H5B), C8(H8AA,H8AB), C8(H8BC,H8BD), C02A(H02A,H02B), C59(H59A,H59B),
 C58(H58A,H58B), C60(H60A,H60B), C02B(H02C,H02D)
5.c Aromatic/amide H refined with riding coordinates:
 C32(H32), C31(H31), C20(H20), C18(H18), C30(H30), C19(H19)
5.d Idealised Me refined as rotating group:
 C11(H11A,H11B,H11C), C15(H15A,H15B,H15C), C36(H36A,H36B,H36C), C22(H22A,H22B,
 H22C), C24(H24A,H24B,H24C), C27(H27A,H27B,H27C), C34(H34A,H34B,H34C), C37(H37A,
 H37B,H37C), C25(H25A,H25B,H25C), C6(H6A,H6B,H6C), C39(H39A,H39B,H39C), C9(H9A,
 H9B,H9C), C10(H10A,H10B,H10C)
;
_olex2_submission_special_instructions 'No special instructions were received'

loop_
_space_group_symop_operation_xyz
'x, y, z'
'-x+1/2, y+1/2, -z+1/2'
'-x, -y, -z'
'x-1/2, -y-1/2, z-1/2'

loop_
_atom_site_label
_atom_site_type_symbol
_atom_site_fract_x
_atom_site_fract_y
_atom_site_fract_z
_atom_site_U_iso_or_equiv
_atom_site_adp_type
_atom_site_occupancy
_atom_site_site_symmetry_order
_atom_site_calc_flag
_atom_site_refinement_flags_posn
_atom_site_refinement_flags_adp
_atom_site_refinement_flags_occupancy
_atom_site_disorder_assembly
_atom_site_disorder_group
Sn1 Sn 0.38286(2) 0.29022(2) 0.45437(2) 0.04782(11) Uani 1 1 d . . . . .
P1 P 0.45535(8) 0.26291(5) 0.55481(5) 0.0452(2) Uani 1 1 d . . . . .
Cl03 Cl -0.12475(15) 0.06868(14) 0.48886(13) 0.1107(7) Uani 0.9 1 d D U P A 1
F6 F 0.1343(2) 0.19164(14) 0.65961(12) 0.0612(7) Uani 1 1 d . . . . .
Cl00 Cl -0.0983(2) 0.02315(15) 0.60091(16) 0.1429(11) Uani 0.9 1 d D U P A 1
O3 O 0.2951(2) 0.22972(14) 0.61667(12) 0.0457(6) Uani 1 1 d . . . . .
F5 F 0.2523(2) 0.36632(16) 0.55237(13) 0.0714(8) Uani 1 1 d . . . . .
O5 O 0.2963(2) 0.07398(16) 0.61959(15) 0.0580(8) Uani 1 1 d . . . . .
F15 F 0.2648(2) 0.37335(17) 0.75282(14) 0.0792(9) Uani 1 1 d . . . . .
F1 F 0.4748(2) 0.36085(19) 0.71130(14) 0.0799(9) Uani 1 1 d . . . . .
F7 F -0.0531(2) 0.2185(2) 0.64944(16) 0.0892(11) Uani 1 1 d . . . . .
O4 O 0.4288(2) 0.02468(16) 0.58975(15) 0.0609(8) Uani 1 1 d . . . . .
F11 F 0.3983(3) 0.15804(18) 0.69734(14) 0.0911(11) Uani 1 1 d . . . . .
O2 O 0.6498(2) 0.1290(2) 0.56044(16) 0.0667(9) Uani 1 1 d . . . . .
F4 F 0.3503(3) 0.47216(18) 0.51305(16) 0.1004(13) Uani 1 1 d . . . . .
F10 F 0.1944(3) 0.43855(16) 0.65208(18) 0.0956(12) Uani 1 1 d . . . . .
F14 F 0.3112(3) 0.3367(3) 0.85667(15) 0.1029(13) Uani 1 1 d . . . . .
N1 N 0.5319(2) 0.24738(18) 0.44244(15) 0.0465(8) Uani 1 1 d . . . . .
F3 F 0.5092(4) 0.52514(18) 0.5722(2) 0.1156(17) Uani 1 1 d . . . . .
O1 O 0.5720(3) 0.1604(2) 0.63160(16) 0.0748(10) Uani 1 1 d . . . . .
F13 F 0.3961(3) 0.2092(2) 0.88247(14) 0.1084(15) Uani 1 1 d . . . . .
N2 N 0.3384(2) 0.17475(18) 0.43659(15) 0.0454(8) Uani 1 1 d . . . . .
F8 F -0.1194(3) 0.3541(3) 0.64206(16) 0.1095(15) Uani 1 1 d . . . . .
F9 F 0.0084(3) 0.4631(2) 0.6448(2) 0.1208(16) Uani 1 1 d . . . . .
F12 F 0.4357(4) 0.1204(2) 0.80033(17) 0.1112(14) Uani 1 1 d . . . . .
C3 C 0.3633(3) 0.2129(2) 0.58745(17) 0.0429(9) Uani 1 1 d . . . . .
F2 F 0.5684(3) 0.4673(2) 0.6718(2) 0.1094(14) Uani 1 1 d . . . . .
C40 C 0.3562(4) 0.3586(2) 0.6346(2) 0.0538(11) Uani 1 1 d . . . . .
C13 C 0.4898(3) 0.1366(2) 0.48552(19) 0.0456(9) Uani 1 1 d . . . . .
H13 H 0.521973 0.089149 0.489676 0.055 Uiso 1 1 calc R U . . .
C2 C 0.3954(3) 0.1465(2) 0.57378(18) 0.0445(9) Uani 1 1 d . . . . .
C52 C 0.3256(3) 0.2665(2) 0.71860(18) 0.0501(10) Uani 1 1 d . . . . .
C47 C 0.1073(4) 0.2604(3) 0.65316(19) 0.0543(11) Uani 1 1 d . . . . .
C28 C 0.2460(3) 0.1626(2) 0.40475(19) 0.0492(10) Uani 1 1 d . . . . .
C33 C 0.1616(3) 0.1790(3) 0.4285(2) 0.0548(11) Uani 1 1 d . . . . .
C4 C 0.3768(3) 0.0759(2) 0.59469(19) 0.0484(10) Uani 1 1 d . . . . .
C12 C 0.5537(3) 0.1826(2) 0.45265(18) 0.0472(10) Uani 1 1 d . . . . .
C1 C 0.4836(3) 0.1649(2) 0.54480(18) 0.0449(9) Uani 1 1 d . . . . .
C11 C 0.6406(3) 0.1475(3) 0.4345(2) 0.0580(12) Uani 1 1 d . . . . .
H11A H 0.678136 0.182365 0.415932 0.087 Uiso 1 1 calc R U . . .
H11B H 0.620832 0.108767 0.409112 0.087 Uiso 1 1 calc R U . . .
H11C H 0.679987 0.128356 0.466454 0.087 Uiso 1 1 calc R U . . .
C14 C 0.3898(3) 0.1227(2) 0.45668(16) 0.0415(9) Uani 1 1 d . . . . .
C21 C 0.6715(3) 0.3275(2) 0.4563(2) 0.0563(11) Uani 1 1 d . . . . .
C48 C 0.0087(4) 0.2721(3) 0.6485(2) 0.0663(14) Uani 1 1 d . . . . .
C15 C 0.3611(3) 0.0461(2) 0.4541(2) 0.0548(11) Uani 1 1 d . . . . .
H15A H 0.294689 0.041939 0.437361 0.082 Uiso 1 1 calc R U . . .
H15B H 0.365996 0.026345 0.491280 0.082 Uiso 1 1 calc R U . . .
H15C H 0.403844 0.019836 0.432025 0.082 Uiso 1 1 calc R U . . .
C46 C 0.1757(4) 0.3127(2) 0.65248(19) 0.0532(11) Uani 1 1 d . . . . .
C23 C 0.6939(4) 0.3063(3) 0.5150(2) 0.0605(12) Uani 1 1 d . . . . .
H23 H 0.646295 0.269054 0.523100 0.073 Uiso 1 1 calc R U . . .
C32 C 0.0744(4) 0.1681(3) 0.3972(2) 0.0674(14) Uani 1 1 d . . . . .
H32 H 0.016339 0.178976 0.412429 0.081 Uiso 1 1 calc R U . . .
C31 C 0.0700(4) 0.1417(4) 0.3445(2) 0.0750(15) Uani 1 1 d . . . . .
H31 H 0.009617 0.134523 0.323818 0.090 Uiso 1 1 calc R U . . .
C53 C 0.3708(4) 0.2031(3) 0.7348(2) 0.0614(12) Uani 1 1 d . . . . .
C7 C 0.5789(3) 0.1488(2) 0.5795(2) 0.0518(10) Uani 1 1 d . . . . .
C17 C 0.5806(4) 0.3190(3) 0.3656(2) 0.0608(12) Uani 1 1 d . . . . .
C35 C 0.1619(3) 0.2024(3) 0.4878(2) 0.0570(11) Uani 1 1 d . . . . .
H35 H 0.227840 0.220280 0.500295 0.068 Uiso 1 1 calc R U . . .
C16 C 0.5973(3) 0.2978(2) 0.4201(2) 0.0529(11) Uani 1 1 d . . . . .
C43 C 0.4603(6) 0.4711(3) 0.5926(3) 0.082(2) Uani 1 1 d . . . . .
C45 C 0.4381(4) 0.3866(3) 0.6624(2) 0.0635(13) Uani 1 1 d . . . . .
C36 C 0.1427(4) 0.1389(4) 0.5229(2) 0.0771(16) Uani 1 1 d . . . . .
H36A H 0.077976 0.120645 0.512024 0.116 Uiso 1 1 calc R U . . .
H36B H 0.147686 0.153186 0.561569 0.116 Uiso 1 1 calc R U . . .
H36C H 0.190090 0.101672 0.517988 0.116 Uiso 1 1 calc R U . . .
B01K B 0.2915(4) 0.2928(2) 0.6550(2) 0.0484(11) Uani 1 1 d . . . . .
C22 C 0.6828(4) 0.3683(3) 0.5542(3) 0.0703(14) Uani 1 1 d . . . . .
H22A H 0.731072 0.404725 0.548750 0.105 Uiso 1 1 calc R U . . .
H22B H 0.691897 0.351230 0.592106 0.105 Uiso 1 1 calc R U . . .
H22C H 0.618372 0.388798 0.546770 0.105 Uiso 1 1 calc R U . . .
C57 C 0.3067(4) 0.3092(3) 0.7629(2) 0.0593(12) Uani 1 1 d . . . . .
C5 C 0.2752(5) 0.0089(3) 0.6479(3) 0.0777(17) Uani 1 1 d . . . . .
H5A H 0.331087 -0.005531 0.673535 0.093 Uiso 1 1 calc R U . . .
H5B H 0.259982 -0.030018 0.621246 0.093 Uiso 1 1 calc R U . . .
C49 C -0.0234(4) 0.3420(4) 0.6453(2) 0.0788(18) Uani 1 1 d . . . . .
C20 C 0.7288(4) 0.3795(3) 0.4344(3) 0.0648(13) Uani 1 1 d . . . . .
H20 H 0.779742 0.400490 0.457453 0.078 Uiso 1 1 calc R U . . .
C41 C 0.3303(4) 0.3899(2) 0.5840(2) 0.0614(13) Uani 1 1 d . . . . .
C18 C 0.6409(4) 0.3714(3) 0.3468(3) 0.0728(15) Uani 1 1 d . . . . .
H18 H 0.631124 0.386557 0.309671 0.087 Uiso 1 1 calc R U . . .
C55 C 0.3297(4) 0.2909(3) 0.8169(2) 0.0694(16) Uani 1 1 d . . . . .
C29 C 0.2425(4) 0.1355(3) 0.3512(2) 0.0589(11) Uani 1 1 d . . . . .
C26 C 0.5081(4) 0.2841(3) 0.3248(2) 0.0670(13) Uani 1 1 d . . . . .
H26 H 0.462976 0.256432 0.345813 0.080 Uiso 1 1 calc R U . . .
C30 C 0.1532(4) 0.1261(3) 0.3222(2) 0.0676(13) Uani 1 1 d . . . . .
H30 H 0.149608 0.108216 0.285762 0.081 Uiso 1 1 calc R U . . .
C56 C 0.3727(4) 0.2272(4) 0.8296(2) 0.0738(17) Uani 1 1 d . . . . .
C50 C 0.0405(5) 0.3955(4) 0.6466(3) 0.0825(19) Uani 1 1 d . . . . .
C54 C 0.3931(5) 0.1835(3) 0.7882(2) 0.0747(15) Uani 1 1 d . . . . .
C19 C 0.7136(4) 0.4008(3) 0.3811(3) 0.0751(16) Uani 1 1 d . . . . .
H19 H 0.753520 0.436268 0.367684 0.090 Uiso 1 1 calc R U . . .
C24 C 0.7952(4) 0.2727(3) 0.5252(3) 0.0761(16) Uani 1 1 d . . . . .
H24A H 0.802622 0.236333 0.497303 0.114 Uiso 1 1 calc R U . . .
H24B H 0.803015 0.250922 0.561637 0.114 Uiso 1 1 calc R U . . .
H24C H 0.844021 0.309672 0.522941 0.114 Uiso 1 1 calc R U . . .
C44 C 0.4895(5) 0.4424(3) 0.6424(3) 0.0824(19) Uani 1 1 d . . . . .
C51 C 0.1372(4) 0.3810(3) 0.6504(2) 0.0675(14) Uani 1 1 d . . . . .
C42 C 0.3801(5) 0.4448(3) 0.5631(3) 0.0748(17) Uani 1 1 d . . . . .
C27 C 0.5609(5) 0.2313(4) 0.2913(3) 0.092(2) Uani 1 1 d . . . . .
H27A H 0.608444 0.256737 0.271867 0.138 Uiso 1 1 calc R U . . .
H27B H 0.514628 0.207596 0.264594 0.138 Uiso 1 1 calc R U . . .
H27C H 0.593542 0.195829 0.315774 0.138 Uiso 1 1 calc R U . . .
C38 C 0.3315(5) 0.1146(4) 0.3227(3) 0.094(2) Uani 1 1 d . . . . .
H38 H 0.390422 0.129321 0.346534 0.113 Uiso 1 1 calc R U . . .
C8 C 0.6610(5) 0.1578(5) 0.6686(3) 0.102(2) Uani 1 1 d D . . . .
H8AA H 0.692277 0.111077 0.665114 0.122 Uiso 0.60(3) 1 calc R U P B 1
H8AB H 0.705627 0.194940 0.657755 0.122 Uiso 0.60(3) 1 calc R U P B 1
H8BC H 0.652849 0.127208 0.700602 0.122 Uiso 0.40(3) 1 calc R U P B 2
H8BD H 0.714357 0.138743 0.649297 0.122 Uiso 0.40(3) 1 calc R U P B 2
C34 C 0.0915(5) 0.2627(4) 0.4948(3) 0.090(2) Uani 1 1 d . . . . .
H34A H 0.107364 0.303346 0.472419 0.135 Uiso 1 1 calc R U . . .
H34B H 0.095880 0.276845 0.533441 0.135 Uiso 1 1 calc R U . . .
H34C H 0.026006 0.246634 0.483029 0.135 Uiso 1 1 calc R U . . .
C02A C -0.1177(6) 0.0937(4) 0.5599(4) 0.101(2) Uani 0.9 1 d D U P A 1
H02A H -0.064891 0.128390 0.567897 0.121 Uiso 0.9 1 calc R U P A 1
H02B H -0.178497 0.117079 0.567346 0.121 Uiso 0.9 1 calc R U P A 1
C37 C 0.3352(6) 0.0334(5) 0.3132(4) 0.123(3) Uani 1 1 d . . . . .
H37A H 0.336161 0.008699 0.348493 0.185 Uiso 1 1 calc R U . . .
H37B H 0.393448 0.021437 0.296046 0.185 Uiso 1 1 calc R U . . .
H37C H 0.278498 0.018555 0.289190 0.185 Uiso 1 1 calc R U . . .
C25 C 0.4492(6) 0.3370(5) 0.2891(4) 0.116(3) Uani 1 1 d . . . . .
H25A H 0.431138 0.376869 0.311616 0.174 Uiso 1 1 calc R U . . .
H25B H 0.390963 0.313688 0.272019 0.174 Uiso 1 1 calc R U . . .
H25C H 0.487186 0.354604 0.260471 0.174 Uiso 1 1 calc R U . . .
C6 C 0.1901(7) 0.0246(4) 0.6787(4) 0.139(4) Uani 1 1 d . . . . .
H6A H 0.136043 0.040282 0.652964 0.208 Uiso 1 1 calc R U . . .
H6B H 0.206844 0.062250 0.705655 0.208 Uiso 1 1 calc R U . . .
H6C H 0.171845 -0.018393 0.697694 0.208 Uiso 1 1 calc R U . . .
C39 C 0.3296(7) 0.1530(7) 0.2686(3) 0.147(5) Uani 1 1 d . . . . .
H39A H 0.274617 0.136387 0.243914 0.221 Uiso 1 1 calc R U . . .
H39B H 0.389221 0.143280 0.252130 0.221 Uiso 1 1 calc R U . . .
H39C H 0.323663 0.204232 0.274578 0.221 Uiso 1 1 calc R U . . .
C9 C 0.6429(13) 0.169(2) 0.7256(7) 0.21(2) Uani 0.60(3) 1 d D . P B 1
H9A H 0.702456 0.161545 0.749597 0.311 Uiso 0.60(3) 1 calc R U P B 1
H9B H 0.593978 0.135247 0.735374 0.311 Uiso 0.60(3) 1 calc R U P B 1
H9C H 0.619946 0.217638 0.730182 0.311 Uiso 0.60(3) 1 calc R U P B 1
C10 C 0.6808(19) 0.2300(10) 0.6858(13) 0.138(14) Uani 0.40(3) 1 d D . P B 2
H10A H 0.686220 0.259911 0.653552 0.207 Uiso 0.40(3) 1 calc R U P B 2
H10B H 0.741325 0.231568 0.709742 0.207 Uiso 0.40(3) 1 calc R U P B 2
H10C H 0.628444 0.247519 0.705854 0.207 Uiso 0.40(3) 1 calc R U P B 2
Cl4 Cl 0.6545(7) 0.1703(5) 0.8544(5) 0.153(4) Uani 0.4 1 d . U P C 1
Cl5 Cl 0.7350(7) 0.0330(4) 0.8438(5) 0.160(3) Uani 0.4 1 d . U P C 1
C59 C 0.649(2) 0.0906(14) 0.8736(17) 0.158(5) Uani 0.4 1 d . U P C 1
H59A H 0.583416 0.072336 0.863287 0.190 Uiso 0.4 1 calc R U P C 1
H59B H 0.661452 0.088656 0.914027 0.190 Uiso 0.4 1 calc R U P C 1
Cl1 Cl 0.4851(5) 0.0701(3) 0.9929(4) 0.206(4) Uani 0.5 1 d . . P . .
C58 C 0.5909(6) 0.0190(4) 1.0030(5) 0.135(4) Uani 1 1 d . . . . .
H58A H 0.631043 0.030344 1.037478 0.162 Uiso 1 1 calc R U . . .
H58B H 0.629798 0.020191 0.971414 0.162 Uiso 1 1 calc R U . . .
Cl3 Cl 0.7248(12) 0.0433(7) 0.8834(8) 0.143(5) Uani 0.2 1 d . U P C -1
Cl2 Cl 0.6715(13) 0.1723(7) 0.8267(5) 0.099(4) Uani 0.2 1 d . U P C -1
C60 C 0.656(4) 0.076(2) 0.838(2) 0.121(5) Uani 0.2 1 d . U P C -1
H60A H 0.589016 0.067680 0.847246 0.145 Uiso 0.2 1 calc R U P C -1
H60B H 0.663013 0.050499 0.803519 0.145 Uiso 0.2 1 calc R U P C -1
Cl Cl -0.114(2) 0.0399(15) 0.5330(12) 0.130(7) Uani 0.1 1 d D U P D 2
C02B C -0.043(4) 0.066(5) 0.5956(15) 0.138(10) Uani 0.1 1 d D U P D 2
H02C H 0.015986 0.036172 0.600791 0.166 Uiso 0.1 1 calc R U P D 2
H02D H -0.022525 0.116064 0.592754 0.166 Uiso 0.1 1 calc R U P D 2
Cl6 Cl -0.105(2) 0.0566(13) 0.6494(13) 0.152(9) Uani 0.1 1 d D U P D 2

loop_
_atom_site_aniso_label
_atom_site_aniso_U_11
_atom_site_aniso_U_22
_atom_site_aniso_U_33
_atom_site_aniso_U_23
_atom_site_aniso_U_13
_atom_site_aniso_U_12
Sn1 0.05070(18) 0.04006(16) 0.05450(18) -0.00189(12) 0.01412(12) 0.00911(11)
P1 0.0492(6) 0.0345(5) 0.0536(6) -0.0071(4) 0.0134(5) 0.0044(4)
Cl03 0.0815(12) 0.1074(16) 0.141(2) -0.0279(15) 0.0022(13) 0.0097(11)
F6 0.0672(17) 0.0506(15) 0.0693(17) -0.0041(13) 0.0233(14) 0.0008(12)
Cl00 0.1242(19) 0.1063(18) 0.189(3) 0.0386(19) -0.0302(19) -0.0103(15)
O3 0.0532(16) 0.0359(14) 0.0500(16) -0.0060(12) 0.0159(13) 0.0067(12)
F5 0.092(2) 0.0610(17) 0.0637(18) 0.0097(14) 0.0196(16) 0.0193(16)
O5 0.0651(19) 0.0399(16) 0.073(2) 0.0016(14) 0.0280(17) 0.0069(14)
F15 0.090(2) 0.071(2) 0.079(2) -0.0289(16) 0.0201(17) 0.0084(17)
F1 0.082(2) 0.082(2) 0.076(2) -0.0038(17) 0.0109(17) -0.0251(17)
F7 0.0623(19) 0.122(3) 0.084(2) -0.023(2) 0.0138(17) -0.0068(19)
O4 0.067(2) 0.0379(16) 0.081(2) -0.0028(15) 0.0214(17) 0.0122(14)
F11 0.138(3) 0.0627(19) 0.069(2) -0.0066(16) -0.007(2) 0.043(2)
O2 0.0496(18) 0.067(2) 0.083(2) -0.0131(18) 0.0043(17) 0.0158(16)
F4 0.157(4) 0.0621(19) 0.092(3) 0.0277(18) 0.061(3) 0.031(2)
F10 0.116(3) 0.0447(16) 0.135(3) -0.0022(18) 0.059(2) 0.0240(17)
F14 0.099(3) 0.149(4) 0.065(2) -0.043(2) 0.0312(19) -0.022(2)
N1 0.0460(18) 0.0419(19) 0.054(2) -0.0065(15) 0.0158(15) 0.0033(15)
F3 0.160(4) 0.0546(19) 0.148(4) 0.003(2) 0.092(3) -0.020(2)
O1 0.065(2) 0.093(3) 0.064(2) -0.011(2) -0.0043(17) 0.021(2)
F13 0.123(3) 0.150(4) 0.0504(18) 0.023(2) -0.0021(19) -0.064(3)
N2 0.0479(19) 0.0390(18) 0.051(2) -0.0072(15) 0.0140(15) 0.0053(15)
F8 0.071(2) 0.175(4) 0.081(2) -0.016(3) -0.0011(18) 0.056(2)
F9 0.136(4) 0.094(3) 0.138(4) 0.016(3) 0.044(3) 0.076(3)
F12 0.152(4) 0.079(2) 0.094(3) 0.031(2) -0.031(3) -0.001(2)
C3 0.045(2) 0.040(2) 0.043(2) -0.0035(16) 0.0066(17) 0.0046(16)
F2 0.115(3) 0.089(3) 0.129(3) -0.021(2) 0.036(3) -0.049(2)
C40 0.071(3) 0.035(2) 0.060(3) -0.0052(19) 0.028(2) 0.008(2)
C13 0.043(2) 0.0334(19) 0.062(3) -0.0100(18) 0.0124(19) 0.0075(16)
C2 0.048(2) 0.035(2) 0.052(2) -0.0050(17) 0.0110(18) 0.0057(17)
C52 0.063(3) 0.044(2) 0.047(2) -0.0038(18) 0.019(2) -0.006(2)
C47 0.065(3) 0.053(3) 0.046(2) -0.009(2) 0.016(2) 0.011(2)
C28 0.051(2) 0.044(2) 0.053(2) -0.0037(19) 0.0057(19) 0.0018(18)
C33 0.048(2) 0.057(3) 0.060(3) -0.005(2) 0.008(2) 0.010(2)
C4 0.055(2) 0.038(2) 0.053(2) -0.0058(18) 0.0101(19) 0.0052(18)
C12 0.048(2) 0.042(2) 0.054(2) -0.0120(18) 0.0153(19) 0.0044(18)
C1 0.049(2) 0.0336(19) 0.053(2) -0.0060(17) 0.0094(18) 0.0074(16)
C11 0.051(2) 0.050(3) 0.077(3) -0.010(2) 0.024(2) 0.006(2)
C14 0.0366(19) 0.047(2) 0.042(2) -0.0107(17) 0.0098(16) 0.0047(16)
C21 0.054(3) 0.039(2) 0.079(3) -0.007(2) 0.021(2) 0.0041(19)
C48 0.059(3) 0.096(4) 0.045(3) -0.007(3) 0.009(2) 0.007(3)
C15 0.054(2) 0.043(2) 0.068(3) -0.012(2) 0.007(2) 0.0012(19)
C46 0.065(3) 0.050(2) 0.047(2) -0.0042(19) 0.022(2) 0.018(2)
C23 0.052(3) 0.049(3) 0.082(4) -0.007(2) 0.009(2) -0.002(2)
C32 0.050(3) 0.082(4) 0.070(3) -0.014(3) 0.004(2) 0.014(2)
C31 0.060(3) 0.092(4) 0.069(3) -0.013(3) -0.009(3) 0.011(3)
C53 0.079(3) 0.051(3) 0.054(3) -0.003(2) 0.007(2) 0.001(2)
C7 0.049(2) 0.043(2) 0.064(3) -0.007(2) 0.006(2) 0.0054(19)
C17 0.065(3) 0.054(3) 0.067(3) 0.000(2) 0.027(2) 0.008(2)
C35 0.046(2) 0.071(3) 0.055(3) -0.012(2) 0.009(2) 0.007(2)
C16 0.054(3) 0.040(2) 0.068(3) -0.003(2) 0.024(2) 0.0064(18)
C43 0.123(5) 0.034(2) 0.101(5) -0.004(3) 0.067(4) -0.003(3)
C45 0.078(3) 0.046(3) 0.071(3) -0.011(2) 0.034(3) -0.002(2)
C36 0.071(3) 0.095(4) 0.066(3) 0.000(3) 0.012(3) -0.013(3)
B01K 0.059(3) 0.036(2) 0.053(3) -0.007(2) 0.020(2) 0.006(2)
C22 0.068(3) 0.059(3) 0.084(4) -0.010(3) 0.008(3) -0.001(2)
C57 0.058(3) 0.062(3) 0.061(3) -0.014(2) 0.019(2) -0.010(2)
C5 0.093(4) 0.045(3) 0.103(5) 0.013(3) 0.050(4) 0.009(3)
C49 0.069(3) 0.113(5) 0.055(3) -0.011(3) 0.008(3) 0.038(4)
C20 0.060(3) 0.045(3) 0.093(4) -0.008(3) 0.023(3) -0.002(2)
C41 0.085(4) 0.038(2) 0.066(3) 0.000(2) 0.034(3) 0.014(2)
C18 0.086(4) 0.061(3) 0.076(4) 0.006(3) 0.032(3) 0.005(3)
C55 0.066(3) 0.096(4) 0.050(3) -0.017(3) 0.024(2) -0.030(3)
C29 0.064(3) 0.060(3) 0.054(3) -0.004(2) 0.012(2) 0.001(2)
C26 0.071(3) 0.080(4) 0.052(3) 0.004(2) 0.019(2) 0.003(3)
C30 0.075(3) 0.072(3) 0.055(3) -0.009(2) 0.002(2) 0.005(3)
C56 0.083(4) 0.095(4) 0.043(3) 0.007(3) 0.003(2) -0.041(3)
C50 0.091(4) 0.081(4) 0.078(4) 0.000(3) 0.025(3) 0.047(4)
C54 0.095(4) 0.062(3) 0.066(3) 0.014(3) -0.002(3) -0.019(3)
C19 0.082(4) 0.049(3) 0.101(5) 0.006(3) 0.040(3) -0.003(3)
C24 0.066(3) 0.060(3) 0.102(5) -0.004(3) 0.004(3) 0.002(3)
C44 0.100(5) 0.057(3) 0.098(5) -0.021(3) 0.046(4) -0.016(3)
C51 0.082(4) 0.056(3) 0.069(3) -0.002(2) 0.026(3) 0.021(3)
C42 0.113(5) 0.043(3) 0.076(4) 0.010(3) 0.049(4) 0.021(3)
C27 0.091(4) 0.119(6) 0.070(4) -0.024(4) 0.027(3) -0.005(4)
C38 0.072(4) 0.143(6) 0.070(4) -0.043(4) 0.025(3) -0.009(4)
C8 0.087(4) 0.126(6) 0.085(5) -0.019(4) -0.023(4) 0.025(4)
C34 0.085(4) 0.108(5) 0.076(4) -0.029(4) 0.007(3) 0.038(4)
C02A 0.072(4) 0.077(5) 0.155(7) -0.011(5) 0.018(5) 0.009(4)
C37 0.107(6) 0.149(8) 0.114(6) -0.078(6) 0.013(5) 0.032(5)
C25 0.116(6) 0.102(6) 0.124(7) 0.023(5) -0.017(5) 0.007(5)
C6 0.177(9) 0.085(5) 0.176(9) 0.054(5) 0.127(8) 0.042(5)
C39 0.128(7) 0.244(13) 0.077(5) -0.027(6) 0.044(5) -0.069(8)
C9 0.116(13) 0.39(5) 0.102(14) -0.08(2) -0.039(11) 0.07(2)
C10 0.14(2) 0.111(17) 0.14(2) 0.019(15) -0.079(18) -0.056(15)
Cl4 0.116(5) 0.095(5) 0.240(10) -0.065(6) -0.018(7) 0.004(4)
Cl5 0.143(5) 0.098(4) 0.249(9) -0.017(6) 0.066(6) 0.029(4)
C59 0.126(8) 0.103(7) 0.247(11) -0.038(8) 0.021(9) 0.009(7)
Cl1 0.146(5) 0.095(3) 0.372(12) 0.016(5) -0.004(6) 0.010(3)
C58 0.085(5) 0.080(5) 0.228(12) 0.030(6) -0.048(6) -0.010(4)
Cl3 0.137(9) 0.078(6) 0.202(11) 0.033(8) -0.052(9) -0.014(6)
Cl2 0.131(9) 0.061(5) 0.101(7) 0.023(6) -0.007(6) -0.020(5)
C60 0.132(10) 0.070(8) 0.151(10) 0.030(9) -0.031(9) -0.016(8)
Cl 0.143(17) 0.111(15) 0.144(19) -0.028(15) 0.049(16) -0.026(13)
C02B 0.13(2) 0.101(18) 0.19(2) -0.039(18) 0.056(19) -0.042(17)
Cl6 0.142(17) 0.097(13) 0.23(2) -0.063(15) 0.069(17) -0.015(12)

loop_
_atom_type_symbol
_atom_type_description
_atom_type_scat_dispersion_real
_atom_type_scat_dispersion_imag
_atom_type_scat_source
C C 0.0181 0.0091 'International Tables Vol C Tables 4.2.6.8 and 6.1.1.4'
H H 0.0000 0.0000 'International Tables Vol C Tables 4.2.6.8 and 6.1.1.4'
B B 0.0090 0.0039 'International Tables Vol C Tables 4.2.6.8 and 6.1.1.4'
Cl Cl 0.3639 0.7018 'International Tables Vol C Tables 4.2.6.8 and 6.1.1.4'
F F 0.0727 0.0534 'International Tables Vol C Tables 4.2.6.8 and 6.1.1.4'
N N 0.0311 0.0180 'International Tables Vol C Tables 4.2.6.8 and 6.1.1.4'
O O 0.0492 0.0322 'International Tables Vol C Tables 4.2.6.8 and 6.1.1.4'
P P 0.2955 0.4335 'International Tables Vol C Tables 4.2.6.8 and 6.1.1.4'
Sn Sn 0.0259 5.4591 'International Tables Vol C Tables 4.2.6.8 and 6.1.1.4'

loop_
_geom_angle_atom_site_label_1
_geom_angle_atom_site_label_2
_geom_angle_atom_site_label_3
_geom_angle
_geom_angle_site_symmetry_1
_geom_angle_site_symmetry_3
_geom_angle_publ_flag
N1 Sn1 P1 77.25(10) . . ?
N1 Sn1 N2 82.77(12) . . ?
N2 Sn1 P1 93.71(10) . . ?
C3 P1 Sn1 106.72(14) . . ?
C3 P1 C1 74.05(18) . . ?
C1 P1 Sn1 97.72(14) . . ?
C3 O3 B01K 127.4(3) . . ?
C4 O5 C5 117.6(3) . . ?
C12 N1 Sn1 121.1(3) . . ?
C12 N1 C16 123.1(3) . . ?
C16 N1 Sn1 115.7(3) . . ?
C7 O1 C8 117.2(5) . . ?
C28 N2 Sn1 117.3(3) . . ?
C14 N2 Sn1 121.4(3) . . ?
C14 N2 C28 121.2(4) . . ?
O3 C3 P1 134.9(3) . . ?
O3 C3 C2 129.3(4) . . ?
C2 C3 P1 95.6(3) . . ?
C45 C40 B01K 126.5(5) . . ?
C45 C40 C41 114.2(5) . . ?
C41 C40 B01K 119.3(5) . . ?
C12 C13 H13 106.1 . . ?
C12 C13 C1 112.7(3) . . ?
C1 C13 H13 106.1 . . ?
C14 C13 H13 106.1 . . ?
C14 C13 C12 114.2(4) . . ?
C14 C13 C1 110.9(3) . . ?
C3 C2 C4 131.8(4) . . ?
C3 C2 C1 101.8(3) . . ?
C4 C2 C1 123.6(3) . . ?
C53 C52 B01K 127.1(4) . . ?
C53 C52 C57 112.8(5) . . ?
C57 C52 B01K 120.0(4) . . ?
F6 C47 C48 115.1(5) . . ?
F6 C47 C46 120.0(4) . . ?
C46 C47 C48 124.9(5) . . ?
C33 C28 N2 118.7(4) . . ?
C33 C28 C29 121.1(4) . . ?
C29 C28 N2 120.1(4) . . ?
C28 C33 C35 122.7(4) . . ?
C32 C33 C28 117.8(5) . . ?
C32 C33 C35 119.3(4) . . ?
O5 C4 C2 112.0(3) . . ?
O4 C4 O5 124.3(4) . . ?
O4 C4 C2 123.8(4) . . ?
N1 C12 C13 120.2(3) . . ?
N1 C12 C11 123.5(4) . . ?
C11 C12 C13 116.3(4) . . ?
C13 C1 P1 118.9(3) . . ?
C2 C1 P1 88.4(2) . . ?
C2 C1 C13 118.7(4) . . ?
C2 C1 C7 113.2(4) . . ?
C7 C1 P1 107.4(3) . . ?
C7 C1 C13 108.8(3) . . ?
C12 C11 H11A 109.5 . . ?
C12 C11 H11B 109.5 . . ?
C12 C11 H11C 109.5 . . ?
H11A C11 H11B 109.5 . . ?
H11A C11 H11C 109.5 . . ?
H11B C11 H11C 109.5 . . ?
N2 C14 C13 119.9(4) . . ?
N2 C14 C15 125.6(4) . . ?
C15 C14 C13 114.5(4) . . ?
C16 C21 C23 124.6(4) . . ?
C20 C21 C23 118.8(5) . . ?
C20 C21 C16 116.6(5) . . ?
F7 C48 C47 121.2(5) . . ?
F7 C48 C49 120.8(5) . . ?
C49 C48 C47 117.9(6) . . ?
C14 C15 H15A 109.5 . . ?
C14 C15 H15B 109.5 . . ?
C14 C15 H15C 109.5 . . ?
H15A C15 H15B 109.5 . . ?
H15A C15 H15C 109.5 . . ?
H15B C15 H15C 109.5 . . ?
C47 C46 B01K 121.2(4) . . ?
C47 C46 C51 113.2(5) . . ?
C51 C46 B01K 125.6(5) . . ?
C21 C23 H23 107.4 . . ?
C21 C23 C22 112.1(4) . . ?
C21 C23 C24 111.2(5) . . ?
C22 C23 H23 107.4 . . ?
C22 C23 C24 111.1(5) . . ?
C24 C23 H23 107.4 . . ?
C33 C32 H32 119.2 . . ?
C31 C32 C33 121.6(5) . . ?
C31 C32 H32 119.2 . . ?
C32 C31 H31 120.2 . . ?
C30 C31 C32 119.6(5) . . ?
C30 C31 H31 120.2 . . ?
F11 C53 C52 120.2(4) . . ?
F11 C53 C54 115.7(5) . . ?
C54 C53 C52 124.1(5) . . ?
O2 C7 O1 125.3(5) . . ?
O2 C7 C1 123.5(4) . . ?
O1 C7 C1 111.2(4) . . ?
C16 C17 C18 118.0(5) . . ?
C16 C17 C26 123.4(5) . . ?
C18 C17 C26 118.4(5) . . ?
C33 C35 H35 107.6 . . ?
C33 C35 C34 112.6(4) . . ?
C36 C35 C33 109.4(4) . . ?
C36 C35 H35 107.6 . . ?
C36 C35 C34 111.8(5) . . ?
C34 C35 H35 107.6 . . ?
C21 C16 N1 118.1(4) . . ?
C17 C16 N1 119.7(5) . . ?
C17 C16 C21 122.1(4) . . ?
F3 C43 C44 121.0(7) . . ?
F3 C43 C42 119.8(7) . . ?
C44 C43 C42 119.2(5) . . ?
F1 C45 C40 121.7(4) . . ?
F1 C45 C44 114.9(6) . . ?
C40 C45 C44 123.3(6) . . ?
C35 C36 H36A 109.5 . . ?
C35 C36 H36B 109.5 . . ?
C35 C36 H36C 109.5 . . ?
H36A C36 H36B 109.5 . . ?
H36A C36 H36C 109.5 . . ?
H36B C36 H36C 109.5 . . ?
O3 B01K C40 110.4(3) . . ?
O3 B01K C52 108.9(3) . . ?
O3 B01K C46 104.3(4) . . ?
C40 B01K C52 113.3(4) . . ?
C40 B01K C46 112.7(4) . . ?
C46 B01K C52 106.8(4) . . ?
C23 C22 H22A 109.5 . . ?
C23 C22 H22B 109.5 . . ?
C23 C22 H22C 109.5 . . ?
H22A C22 H22B 109.5 . . ?
H22A C22 H22C 109.5 . . ?
H22B C22 H22C 109.5 . . ?
F15 C57 C52 118.9(5) . . ?
F15 C57 C55 116.9(5) . . ?
C55 C57 C52 124.1(5) . . ?
O5 C5 H5A 110.4 . . ?
O5 C5 H5B 110.4 . . ?
O5 C5 C6 106.5(4) . . ?
H5A C5 H5B 108.6 . . ?
C6 C5 H5A 110.4 . . ?
C6 C5 H5B 110.4 . . ?
F8 C49 C48 118.4(7) . . ?
C50 C49 F8 121.8(6) . . ?
C50 C49 C48 119.8(5) . . ?
C21 C20 H20 119.0 . . ?
C19 C20 C21 122.1(5) . . ?
C19 C20 H20 119.0 . . ?
F5 C41 C40 119.9(4) . . ?
F5 C41 C42 116.5(5) . . ?
C42 C41 C40 123.7(6) . . ?
C17 C18 H18 119.5 . . ?
C19 C18 C17 121.0(6) . . ?
C19 C18 H18 119.5 . . ?
F14 C55 C57 119.7(6) . . ?
F14 C55 C56 120.6(6) . . ?
C56 C55 C57 119.7(5) . . ?
C28 C29 C38 124.3(5) . . ?
C30 C29 C28 118.1(5) . . ?
C30 C29 C38 117.6(5) . . ?
C17 C26 H26 107.7 . . ?
C17 C26 C27 108.2(5) . . ?
C17 C26 C25 112.9(6) . . ?
C27 C26 H26 107.7 . . ?
C25 C26 H26 107.7 . . ?
C25 C26 C27 112.3(6) . . ?
C31 C30 C29 121.8(5) . . ?
C31 C30 H30 119.1 . . ?
C29 C30 H30 119.1 . . ?
F13 C56 C55 120.0(6) . . ?
F13 C56 C54 121.2(7) . . ?
C54 C56 C55 118.8(5) . . ?
F9 C50 C51 120.8(7) . . ?
C49 C50 F9 119.2(6) . . ?
C49 C50 C51 120.0(6) . . ?
F12 C54 C53 120.2(6) . . ?
F12 C54 C56 119.3(6) . . ?
C56 C54 C53 120.5(6) . . ?
C20 C19 C18 120.3(5) . . ?
C20 C19 H19 119.9 . . ?
C18 C19 H19 119.9 . . ?
C23 C24 H24A 109.5 . . ?
C23 C24 H24B 109.5 . . ?
C23 C24 H24C 109.5 . . ?
H24A C24 H24B 109.5 . . ?
H24A C24 H24C 109.5 . . ?
H24B C24 H24C 109.5 . . ?
F2 C44 C43 120.0(6) . . ?
F2 C44 C45 120.2(7) . . ?
C43 C44 C45 119.8(7) . . ?
F10 C51 C46 121.1(5) . . ?
F10 C51 C50 114.9(5) . . ?
C50 C51 C46 124.1(6) . . ?
F4 C42 C43 120.2(5) . . ?
F4 C42 C41 120.0(7) . . ?
C43 C42 C41 119.8(6) . . ?
C26 C27 H27A 109.5 . . ?
C26 C27 H27B 109.5 . . ?
C26 C27 H27C 109.5 . . ?
H27A C27 H27B 109.5 . . ?
H27A C27 H27C 109.5 . . ?
H27B C27 H27C 109.5 . . ?
C29 C38 H38 108.8 . . ?
C29 C38 C37 111.2(6) . . ?
C37 C38 H38 108.8 . . ?
C39 C38 C29 109.5(7) . . ?
C39 C38 H38 108.8 . . ?
C39 C38 C37 109.8(7) . . ?
O1 C8 H8AA 109.3 . . ?
O1 C8 H8AB 109.3 . . ?
O1 C8 H8BC 110.5 . . ?
O1 C8 H8BD 110.5 . . ?
H8AA C8 H8AB 108.0 . . ?
H8BC C8 H8BD 108.7 . . ?
C9 C8 O1 111.6(8) . . ?
C9 C8 H8AA 109.3 . . ?
C9 C8 H8AB 109.3 . . ?
C10 C8 O1 106.1(10) . . ?
C10 C8 H8BC 110.5 . . ?
C10 C8 H8BD 110.5 . . ?
C35 C34 H34A 109.5 . . ?
C35 C34 H34B 109.5 . . ?
C35 C34 H34C 109.5 . . ?
H34A C34 H34B 109.5 . . ?
H34A C34 H34C 109.5 . . ?
H34B C34 H34C 109.5 . . ?
Cl03 C02A H02A 109.4 . . ?
Cl03 C02A H02B 109.4 . . ?
Cl00 C02A Cl03 111.3(5) . . ?
Cl00 C02A H02A 109.4 . . ?
Cl00 C02A H02B 109.4 . . ?
H02A C02A H02B 108.0 . . ?
C38 C37 H37A 109.5 . . ?
C38 C37 H37B 109.5 . . ?
C38 C37 H37C 109.5 . . ?
H37A C37 H37B 109.5 . . ?
H37A C37 H37C 109.5 . . ?
H37B C37 H37C 109.5 . . ?
C26 C25 H25A 109.5 . . ?
C26 C25 H25B 109.5 . . ?
C26 C25 H25C 109.5 . . ?
H25A C25 H25B 109.5 . . ?
H25A C25 H25C 109.5 . . ?
H25B C25 H25C 109.5 . . ?
C5 C6 H6A 109.5 . . ?
C5 C6 H6B 109.5 . . ?
C5 C6 H6C 109.5 . . ?
H6A C6 H6B 109.5 . . ?
H6A C6 H6C 109.5 . . ?
H6B C6 H6C 109.5 . . ?
C38 C39 H39A 109.5 . . ?
C38 C39 H39B 109.5 . . ?
C38 C39 H39C 109.5 . . ?
H39A C39 H39B 109.5 . . ?
H39A C39 H39C 109.5 . . ?
H39B C39 H39C 109.5 . . ?
C8 C9 H9A 109.5 . . ?
C8 C9 H9B 109.5 . . ?
C8 C9 H9C 109.5 . . ?
H9A C9 H9B 109.5 . . ?
H9A C9 H9C 109.5 . . ?
H9B C9 H9C 109.5 . . ?
C8 C10 H10A 109.5 . . ?
C8 C10 H10B 109.5 . . ?
C8 C10 H10C 109.5 . . ?
H10A C10 H10B 109.5 . . ?
H10A C10 H10C 109.5 . . ?
H10B C10 H10C 109.5 . . ?
C59 Cl4 C60 30(2) . . ?
Cl2 Cl4 C59 111(2) . . ?
Cl2 Cl4 C60 81(2) . . ?
Cl3 Cl5 C59 48.7(15) . . ?
Cl3 Cl5 C60 78(3) . . ?
C60 Cl5 C59 29(2) . . ?
Cl4 C59 Cl5 113(2) . . ?
Cl4 C59 H59A 108.9 . . ?
Cl4 C59 H59B 108.9 . . ?
Cl4 C59 Cl2 20.7(8) . . ?
Cl5 C59 H59A 108.9 . . ?
Cl5 C59 H59B 108.9 . . ?
Cl5 C59 Cl2 94.7(17) . . ?
H59A C59 H59B 107.8 . . ?
Cl3 C59 Cl4 127(2) . . ?
Cl3 C59 Cl5 33.5(10) . . ?
Cl3 C59 H59A 119.7 . . ?
Cl3 C59 H59B 75.5 . . ?
Cl3 C59 Cl2 116(2) . . ?
Cl2 C59 H59A 108.7 . . ?
Cl2 C59 H59B 126.4 . . ?
C60 C59 Cl4 90(4) . . ?
C60 C59 Cl5 47(4) . . ?
C60 C59 H59A 80.4 . . ?
C60 C59 H59B 155.1 . . ?
C60 C59 Cl3 80(4) . . ?
C60 C59 Cl2 69(4) . . ?
C58 Cl1 C58 88.8(4) . 3_657 ?
Cl1 C58 Cl1 91.2(4) . 3_657 ?
Cl1 C58 H58A 113.4 3_657 . ?
Cl1 C58 H58A 113.4 . . ?
Cl1 C58 H58B 113.4 . . ?
Cl1 C58 H58B 113.4 3_657 . ?
H58A C58 H58B 110.7 . . ?
Cl5 Cl3 C59 98(2) . . ?
Cl5 Cl3 C60 61(3) . . ?
C59 Cl3 C60 37(2) . . ?
Cl4 Cl2 C59 48.7(16) . . ?
Cl4 Cl2 C60 76(2) . . ?
C60 Cl2 C59 27.8(18) . . ?
Cl4 C60 Cl2 23.3(7) . . ?
Cl4 C60 H60A 94.3 . . ?
Cl4 C60 H60B 131.4 . . ?
Cl5 C60 Cl4 125(3) . . ?
Cl5 C60 Cl3 40.6(15) . . ?
Cl5 C60 Cl2 119(3) . . ?
Cl5 C60 H60A 131.1 . . ?
Cl5 C60 H60B 69.3 . . ?
C59 C60 Cl4 60(4) . . ?
C59 C60 Cl5 104(5) . . ?
C59 C60 Cl3 63(3) . . ?
C59 C60 Cl2 83(4) . . ?
C59 C60 H60A 69.8 . . ?
C59 C60 H60B 168.5 . . ?
Cl3 C60 Cl4 105(3) . . ?
Cl3 C60 Cl2 115(3) . . ?
Cl3 C60 H60A 108.5 . . ?
Cl3 C60 H60B 108.5 . . ?
Cl2 C60 H60A 108.5 . . ?
Cl2 C60 H60B 108.5 . . ?
H60A C60 H60B 107.5 . . ?
Cl C02B H02C 109.5 . . ?
Cl C02B H02D 109.5 . . ?
H02C C02B H02D 108.0 . . ?
Cl6 C02B Cl 111(2) . . ?
Cl6 C02B H02C 109.5 . . ?
Cl6 C02B H02D 109.5 . . ?

loop_
_geom_bond_atom_site_label_1
_geom_bond_atom_site_label_2
_geom_bond_distance
_geom_bond_site_symmetry_2
_geom_bond_publ_flag
Sn1 P1 2.6172(12) . ?
Sn1 N1 2.281(3) . ?
Sn1 N2 2.290(3) . ?
P1 C3 1.841(4) . ?
P1 C1 1.907(4) . ?
Cl03 C02A 1.797(10) . ?
F6 C47 1.353(5) . ?
Cl00 C02A 1.672(9) . ?
O3 C3 1.289(5) . ?
O3 B01K 1.517(5) . ?
F5 C41 1.347(7) . ?
O5 C4 1.335(5) . ?
O5 C5 1.452(6) . ?
F15 C57 1.354(6) . ?
F1 C45 1.346(7) . ?
F7 C48 1.331(7) . ?
O4 C4 1.220(5) . ?
F11 C53 1.336(6) . ?
O2 C7 1.197(5) . ?
F4 C42 1.357(7) . ?
F10 C51 1.345(7) . ?
F14 C55 1.346(6) . ?
N1 C12 1.275(6) . ?
N1 C16 1.462(6) . ?
F3 C43 1.350(6) . ?
O1 C7 1.309(6) . ?
O1 C8 1.465(7) . ?
F13 C56 1.346(6) . ?
N2 C28 1.459(6) . ?
N2 C14 1.283(5) . ?
F8 C49 1.357(7) . ?
F9 C50 1.349(7) . ?
F12 C54 1.348(7) . ?
C3 C2 1.381(5) . ?
F2 C44 1.340(8) . ?
C40 C45 1.376(8) . ?
C40 B01K 1.642(7) . ?
C40 C41 1.388(7) . ?
C13 H13 1.0000 . ?
C13 C12 1.532(6) . ?
C13 C1 1.559(6) . ?
C13 C14 1.524(6) . ?
C2 C4 1.457(6) . ?
C2 C1 1.525(6) . ?
C52 C53 1.389(7) . ?
C52 B01K 1.660(7) . ?
C52 C57 1.397(6) . ?
C47 C48 1.390(7) . ?
C47 C46 1.373(7) . ?
C28 C33 1.402(6) . ?
C28 C29 1.405(7) . ?
C33 C32 1.389(7) . ?
C33 C35 1.520(7) . ?
C12 C11 1.490(6) . ?
C1 C7 1.537(6) . ?
C11 H11A 0.9800 . ?
C11 H11B 0.9800 . ?
C11 H11C 0.9800 . ?
C14 C15 1.495(6) . ?
C21 C23 1.497(8) . ?
C21 C16 1.410(7) . ?
C21 C20 1.405(7) . ?
C48 C49 1.388(9) . ?
C15 H15A 0.9800 . ?
C15 H15B 0.9800 . ?
C15 H15C 0.9800 . ?
C46 B01K 1.658(7) . ?
C46 C51 1.393(7) . ?
C23 H23 1.0000 . ?
C23 C22 1.529(7) . ?
C23 C24 1.548(7) . ?
C32 H32 0.9500 . ?
C32 C31 1.379(8) . ?
C31 H31 0.9500 . ?
C31 C30 1.366(8) . ?
C53 C54 1.365(8) . ?
C17 C16 1.391(7) . ?
C17 C18 1.405(7) . ?
C17 C26 1.502(8) . ?
C35 H35 1.0000 . ?
C35 C36 1.513(8) . ?
C35 C34 1.522(7) . ?
C43 C44 1.360(10) . ?
C43 C42 1.364(10) . ?
C45 C44 1.389(8) . ?
C36 H36A 0.9800 . ?
C36 H36B 0.9800 . ?
C36 H36C 0.9800 . ?
C22 H22A 0.9800 . ?
C22 H22B 0.9800 . ?
C22 H22C 0.9800 . ?
C57 C55 1.374(8) . ?
C5 H5A 0.9900 . ?
C5 H5B 0.9900 . ?
C5 C6 1.503(8) . ?
C49 C50 1.344(10) . ?
C20 H20 0.9500 . ?
C20 C19 1.362(9) . ?
C41 C42 1.374(8) . ?
C18 H18 0.9500 . ?
C18 C19 1.369(9) . ?
C55 C56 1.364(9) . ?
C29 C30 1.385(7) . ?
C29 C38 1.538(7) . ?
C26 H26 1.0000 . ?
C26 C27 1.526(8) . ?
C26 C25 1.514(9) . ?
C30 H30 0.9500 . ?
C56 C54 1.360(9) . ?
C50 C51 1.373(8) . ?
C19 H19 0.9500 . ?
C24 H24A 0.9800 . ?
C24 H24B 0.9800 . ?
C24 H24C 0.9800 . ?
C27 H27A 0.9800 . ?
C27 H27B 0.9800 . ?
C27 H27C 0.9800 . ?
C38 H38 1.0000 . ?
C38 C37 1.549(11) . ?
C38 C39 1.508(12) . ?
C8 H8AA 0.9900 . ?
C8 H8AB 0.9900 . ?
C8 H8BC 0.9900 . ?
C8 H8BD 0.9900 . ?
C8 C9 1.462(17) . ?
C8 C10 1.440(18) . ?
C34 H34A 0.9800 . ?
C34 H34B 0.9800 . ?
C34 H34C 0.9800 . ?
C02A H02A 0.9900 . ?
C02A H02B 0.9900 . ?
C37 H37A 0.9800 . ?
C37 H37B 0.9800 . ?
C37 H37C 0.9800 . ?
C25 H25A 0.9800 . ?
C25 H25B 0.9800 . ?
C25 H25C 0.9800 . ?
C6 H6A 0.9800 . ?
C6 H6B 0.9800 . ?
C6 H6C 0.9800 . ?
C39 H39A 0.9800 . ?
C39 H39B 0.9800 . ?
C39 H39C 0.9800 . ?
C9 H9A 0.9800 . ?
C9 H9B 0.9800 . ?
C9 H9C 0.9800 . ?
C10 H10A 0.9800 . ?
C10 H10B 0.9800 . ?
C10 H10C 0.9800 . ?
Cl4 C59 1.58(3) . ?
Cl4 Cl2 0.743(15) . ?
Cl4 C60 1.82(5) . ?
Cl5 C59 1.82(3) . ?
Cl5 Cl3 1.01(2) . ?
Cl5 C60 1.37(5) . ?
C59 H59A 0.9900 . ?
C59 H59B 0.9900 . ?
C59 Cl3 1.38(3) . ?
C59 Cl2 1.96(4) . ?
C59 C60 0.92(6) . ?
Cl1 C58 1.992(10) 3_657 ?
Cl1 C58 1.761(10) . ?
C58 H58A 0.9900 . ?
C58 H58B 0.9900 . ?
Cl3 C60 1.52(5) . ?
Cl2 C60 1.85(4) . ?
C60 H60A 0.9900 . ?
C60 H60B 0.9900 . ?
Cl C02B 1.81(2) . ?
C02B H02C 0.9900 . ?
C02B H02D 0.9900 . ?
C02B Cl6 1.66(2) . ?

loop_
_geom_torsion_atom_site_label_1
_geom_torsion_atom_site_label_2
_geom_torsion_atom_site_label_3
_geom_torsion_atom_site_label_4
_geom_torsion
_geom_torsion_site_symmetry_1
_geom_torsion_site_symmetry_2
_geom_torsion_site_symmetry_3
_geom_torsion_site_symmetry_4
_geom_torsion_publ_flag
Sn1 P1 C3 O3 -92.8(4) . . . . ?
Sn1 P1 C3 C2 91.5(3) . . . . ?
Sn1 N1 C12 C13 -14.3(6) . . . . ?
Sn1 N1 C12 C11 166.1(4) . . . . ?
Sn1 N1 C16 C21 104.5(4) . . . . ?
Sn1 N1 C16 C17 -70.6(4) . . . . ?
Sn1 N2 C28 C33 -68.6(5) . . . . ?
Sn1 N2 C28 C29 111.0(4) . . . . ?
Sn1 N2 C14 C13 -9.7(5) . . . . ?
Sn1 N2 C14 C15 171.1(3) . . . . ?
P1 C3 C2 C4 163.3(5) . . . . ?
P1 C3 C2 C1 2.3(3) . . . . ?
P1 C1 C7 O2 -118.3(4) . . . . ?
P1 C1 C7 O1 61.0(4) . . . . ?
F6 C47 C48 F7 -1.1(7) . . . . ?
F6 C47 C48 C49 176.0(4) . . . . ?
F6 C47 C46 B01K 4.4(7) . . . . ?
F6 C47 C46 C51 -174.6(4) . . . . ?
O3 C3 C2 C4 -12.7(8) . . . . ?
O3 C3 C2 C1 -173.7(4) . . . . ?
F5 C41 C42 F4 -0.4(7) . . . . ?
F5 C41 C42 C43 -179.5(4) . . . . ?
F15 C57 C55 F14 -0.9(7) . . . . ?
F15 C57 C55 C56 -179.6(5) . . . . ?
F1 C45 C44 F2 -1.0(7) . . . . ?
F1 C45 C44 C43 178.2(5) . . . . ?
F7 C48 C49 F8 -1.3(8) . . . . ?
F7 C48 C49 C50 177.3(5) . . . . ?
F11 C53 C54 F12 -3.4(8) . . . . ?
F11 C53 C54 C56 176.7(5) . . . . ?
F14 C55 C56 F13 0.7(8) . . . . ?
F14 C55 C56 C54 -177.8(5) . . . . ?
F3 C43 C44 F2 -0.5(8) . . . . ?
F3 C43 C44 C45 -179.7(5) . . . . ?
F3 C43 C42 F4 0.9(8) . . . . ?
F3 C43 C42 C41 -180.0(4) . . . . ?
F13 C56 C54 F12 1.5(9) . . . . ?
F13 C56 C54 C53 -178.6(5) . . . . ?
N2 C28 C33 C32 179.1(5) . . . . ?
N2 C28 C33 C35 -5.8(7) . . . . ?
N2 C28 C29 C30 -178.9(4) . . . . ?
N2 C28 C29 C38 1.9(8) . . . . ?
F8 C49 C50 F9 0.2(9) . . . . ?
F8 C49 C50 C51 179.4(5) . . . . ?
F9 C50 C51 F10 0.0(9) . . . . ?
F9 C50 C51 C46 180.0(5) . . . . ?
C3 O3 B01K C40 27.9(6) . . . . ?
C3 O3 B01K C52 -97.2(5) . . . . ?
C3 O3 B01K C46 149.1(4) . . . . ?
C3 C2 C4 O5 20.9(7) . . . . ?
C3 C2 C4 O4 -159.3(5) . . . . ?
C3 C2 C1 P1 -2.2(3) . . . . ?
C3 C2 C1 C13 -124.6(4) . . . . ?
C3 C2 C1 C7 106.0(4) . . . . ?
C40 C45 C44 F2 179.6(5) . . . . ?
C40 C45 C44 C43 -1.2(8) . . . . ?
C40 C41 C42 F4 179.6(4) . . . . ?
C40 C41 C42 C43 0.4(7) . . . . ?
C13 C1 C7 O2 11.6(6) . . . . ?
C13 C1 C7 O1 -169.1(4) . . . . ?
C2 C1 C7 O2 145.8(4) . . . . ?
C2 C1 C7 O1 -34.9(5) . . . . ?
C52 C53 C54 F12 179.0(5) . . . . ?
C52 C53 C54 C56 -0.9(9) . . . . ?
C52 C57 C55 F14 178.0(5) . . . . ?
C52 C57 C55 C56 -0.7(8) . . . . ?
C47 C48 C49 F8 -178.4(5) . . . . ?
C47 C48 C49 C50 0.2(8) . . . . ?
C47 C46 B01K O3 42.3(6) . . . . ?
C47 C46 B01K C40 162.0(4) . . . . ?
C47 C46 B01K C52 -73.0(5) . . . . ?
C47 C46 C51 F10 176.9(5) . . . . ?
C47 C46 C51 C50 -3.1(8) . . . . ?
C28 N2 C14 C13 174.7(4) . . . . ?
C28 N2 C14 C15 -4.5(6) . . . . ?
C28 C33 C32 C31 0.2(9) . . . . ?
C28 C33 C35 C36 -96.4(6) . . . . ?
C28 C33 C35 C34 138.7(6) . . . . ?
C28 C29 C30 C31 -0.6(9) . . . . ?
C28 C29 C38 C37 112.6(7) . . . . ?
C28 C29 C38 C39 -125.9(7) . . . . ?
C33 C28 C29 C30 0.6(7) . . . . ?
C33 C28 C29 C38 -178.5(6) . . . . ?
C33 C32 C31 C30 -0.2(10) . . . . ?
C4 O5 C5 C6 171.9(6) . . . . ?
C4 C2 C1 P1 -165.2(4) . . . . ?
C4 C2 C1 C13 72.4(6) . . . . ?
C4 C2 C1 C7 -57.0(5) . . . . ?
C12 N1 C16 C21 -78.4(5) . . . . ?
C12 N1 C16 C17 106.5(5) . . . . ?
C12 C13 C1 P1 49.3(4) . . . . ?
C12 C13 C1 C2 154.7(4) . . . . ?
C12 C13 C1 C7 -73.9(4) . . . . ?
C12 C13 C14 N2 -50.3(5) . . . . ?
C12 C13 C14 C15 128.9(4) . . . . ?
C1 P1 C3 O3 173.7(5) . . . . ?
C1 P1 C3 C2 -1.9(3) . . . . ?
C1 C13 C12 N1 -62.1(5) . . . . ?
C1 C13 C12 C11 117.6(4) . . . . ?
C1 C13 C14 N2 78.4(5) . . . . ?
C1 C13 C14 C15 -102.3(4) . . . . ?
C1 C2 C4 O5 178.3(4) . . . . ?
C1 C2 C4 O4 -1.9(7) . . . . ?
C14 N2 C28 C33 107.2(5) . . . . ?
C14 N2 C28 C29 -73.3(6) . . . . ?
C14 C13 C12 N1 65.7(5) . . . . ?
C14 C13 C12 C11 -114.7(4) . . . . ?
C14 C13 C1 P1 -80.2(4) . . . . ?
C14 C13 C1 C2 25.2(5) . . . . ?
C14 C13 C1 C7 156.6(4) . . . . ?
C21 C20 C19 C18 -0.2(8) . . . . ?
C48 C47 C46 B01K -176.6(4) . . . . ?
C48 C47 C46 C51 4.3(7) . . . . ?
C48 C49 C50 F9 -178.4(5) . . . . ?
C48 C49 C50 C51 0.8(9) . . . . ?
C46 C47 C48 F7 179.9(4) . . . . ?
C46 C47 C48 C49 -3.0(8) . . . . ?
C23 C21 C16 N1 5.8(6) . . . . ?
C23 C21 C16 C17 -179.2(4) . . . . ?
C23 C21 C20 C19 179.1(5) . . . . ?
C32 C33 C35 C36 78.7(6) . . . . ?
C32 C33 C35 C34 -46.2(7) . . . . ?
C32 C31 C30 C29 0.4(10) . . . . ?
C53 C52 B01K O3 13.6(7) . . . . ?
C53 C52 B01K C40 -109.7(5) . . . . ?
C53 C52 B01K C46 125.6(5) . . . . ?
C53 C52 C57 F15 178.5(4) . . . . ?
C53 C52 C57 C55 -0.3(7) . . . . ?
C7 O1 C8 C9 -177.9(17) . . . . ?
C7 O1 C8 C10 109.5(17) . . . . ?
C17 C18 C19 C20 0.2(8) . . . . ?
C35 C33 C32 C31 -175.1(6) . . . . ?
C16 N1 C12 C13 168.8(4) . . . . ?
C16 N1 C12 C11 -10.8(7) . . . . ?
C16 C21 C23 C22 -118.9(5) . . . . ?
C16 C21 C23 C24 116.1(5) . . . . ?
C16 C21 C20 C19 0.4(7) . . . . ?
C16 C17 C18 C19 -0.3(8) . . . . ?
C16 C17 C26 C27 -98.4(6) . . . . ?
C16 C17 C26 C25 136.6(6) . . . . ?
C45 C40 B01K O3 -115.2(5) . . . . ?
C45 C40 B01K C52 7.3(6) . . . . ?
C45 C40 B01K C46 128.7(5) . . . . ?
C45 C40 C41 F5 178.9(4) . . . . ?
C45 C40 C41 C42 -1.1(6) . . . . ?
B01K O3 C3 P1 -29.1(7) . . . . ?
B01K O3 C3 C2 145.3(5) . . . . ?
B01K C40 C45 F1 0.4(7) . . . . ?
B01K C40 C45 C44 179.8(4) . . . . ?
B01K C40 C41 F5 0.4(6) . . . . ?
B01K C40 C41 C42 -179.5(4) . . . . ?
B01K C52 C53 F11 5.4(8) . . . . ?
B01K C52 C53 C54 -177.0(5) . . . . ?
B01K C52 C57 F15 -3.1(7) . . . . ?
B01K C52 C57 C55 178.0(5) . . . . ?
B01K C46 C51 F10 -2.1(8) . . . . ?
B01K C46 C51 C50 177.8(5) . . . . ?
C57 C52 C53 F11 -176.4(5) . . . . ?
C57 C52 C53 C54 1.1(8) . . . . ?
C57 C52 B01K O3 -164.5(4) . . . . ?
C57 C52 B01K C40 72.2(5) . . . . ?
C57 C52 B01K C46 -52.4(5) . . . . ?
C57 C55 C56 F13 179.4(5) . . . . ?
C57 C55 C56 C54 1.0(8) . . . . ?
C5 O5 C4 O4 7.2(7) . . . . ?
C5 O5 C4 C2 -173.0(5) . . . . ?
C49 C50 C51 F10 -179.3(6) . . . . ?
C49 C50 C51 C46 0.8(10) . . . . ?
C20 C21 C23 C22 62.5(6) . . . . ?
C20 C21 C23 C24 -62.6(6) . . . . ?
C20 C21 C16 N1 -175.5(4) . . . . ?
C20 C21 C16 C17 -0.5(6) . . . . ?
C41 C40 C45 F1 -178.0(4) . . . . ?
C41 C40 C45 C44 1.5(7) . . . . ?
C41 C40 B01K O3 63.1(5) . . . . ?
C41 C40 B01K C52 -174.4(4) . . . . ?
C41 C40 B01K C46 -53.1(5) . . . . ?
C18 C17 C16 N1 175.4(4) . . . . ?
C18 C17 C16 C21 0.5(7) . . . . ?
C18 C17 C26 C27 75.5(6) . . . . ?
C18 C17 C26 C25 -49.5(7) . . . . ?
C55 C56 C54 F12 179.9(5) . . . . ?
C55 C56 C54 C53 -0.2(9) . . . . ?
C29 C28 C33 C32 -0.5(7) . . . . ?
C29 C28 C33 C35 174.7(5) . . . . ?
C26 C17 C16 N1 -10.7(7) . . . . ?
C26 C17 C16 C21 174.4(4) . . . . ?
C26 C17 C18 C19 -174.5(5) . . . . ?
C30 C29 C38 C37 -66.5(8) . . . . ?
C30 C29 C38 C39 55.0(8) . . . . ?
C44 C43 C42 F4 -179.3(5) . . . . ?
C44 C43 C42 C41 -0.1(8) . . . . ?
C51 C46 B01K O3 -138.8(5) . . . . ?
C51 C46 B01K C40 -19.1(7) . . . . ?
C51 C46 B01K C52 106.0(5) . . . . ?
C42 C43 C44 F2 179.7(5) . . . . ?
C42 C43 C44 C45 0.5(8) . . . . ?
C38 C29 C30 C31 178.6(6) . . . . ?
C8 O1 C7 O2 8.5(8) . . . . ?
C8 O1 C7 C1 -170.8(5) . . . . ?
Cl4 C59 Cl3 Cl5 -75(3) . . . . ?
Cl4 C59 Cl3 C60 -82(5) . . . . ?
Cl4 C59 C60 Cl5 123(3) . . . . ?
Cl4 C59 C60 Cl3 128.0(18) . . . . ?
Cl4 C59 C60 Cl2 5.0(19) . . . . ?
Cl4 Cl2 C60 Cl5 -113(4) . . . . ?
Cl4 Cl2 C60 C59 -11(4) . . . . ?
Cl4 Cl2 C60 Cl3 -67(4) . . . . ?
Cl5 C59 Cl3 C60 -7(4) . . . . ?
Cl5 C59 C60 Cl4 -123(3) . . . . ?
Cl5 C59 C60 Cl3 5(3) . . . . ?
Cl5 C59 C60 Cl2 -118(4) . . . . ?
Cl5 Cl3 C60 Cl4 -128(3) . . . . ?
Cl5 Cl3 C60 C59 -173(4) . . . . ?
Cl5 Cl3 C60 Cl2 -106(4) . . . . ?
C59 Cl4 Cl2 C60 7(3) . . . . ?
C59 Cl4 C60 Cl5 -86(5) . . . . ?
C59 Cl4 C60 Cl3 -47(3) . . . . ?
C59 Cl4 C60 Cl2 -167(5) . . . . ?
C59 Cl5 Cl3 C60 4(3) . . . . ?
C59 Cl5 C60 Cl4 63(4) . . . . ?
C59 Cl5 C60 Cl3 -7(4) . . . . ?
C59 Cl5 C60 Cl2 89(5) . . . . ?
C59 Cl3 C60 Cl4 45(3) . . . . ?
C59 Cl3 C60 Cl5 173(4) . . . . ?
C59 Cl3 C60 Cl2 67(4) . . . . ?
C59 Cl2 C60 Cl4 11(4) . . . . ?
C59 Cl2 C60 Cl5 -102(5) . . . . ?
C59 Cl2 C60 Cl3 -56(3) . . . . ?
C58 Cl1 C58 Cl1 0.000(0) 3_657 . . 3_657 ?
Cl3 Cl5 C59 Cl4 123(3) . . . . ?
Cl3 Cl5 C59 Cl2 133(2) . . . . ?
Cl3 Cl5 C59 C60 -171(5) . . . . ?
Cl3 Cl5 C60 Cl4 69(4) . . . . ?
Cl3 Cl5 C60 C59 7(4) . . . . ?
Cl3 Cl5 C60 Cl2 96(4) . . . . ?
Cl3 C59 C60 Cl4 -128.0(18) . . . . ?
Cl3 C59 C60 Cl5 -5(3) . . . . ?
Cl3 C59 C60 Cl2 -123.0(18) . . . . ?
Cl2 Cl4 C59 Cl5 28(3) . . . . ?
Cl2 Cl4 C59 Cl3 64(4) . . . . ?
Cl2 Cl4 C59 C60 -13(5) . . . . ?
Cl2 Cl4 C60 Cl5 82(5) . . . . ?
Cl2 Cl4 C60 C59 167(5) . . . . ?
Cl2 Cl4 C60 Cl3 121(4) . . . . ?
Cl2 C59 Cl3 Cl5 -55(2) . . . . ?
Cl2 C59 Cl3 C60 -61(4) . . . . ?
Cl2 C59 C60 Cl4 -5.0(19) . . . . ?
Cl2 C59 C60 Cl5 118(4) . . . . ?
Cl2 C59 C60 Cl3 123.0(18) . . . . ?
C60 Cl4 C59 Cl5 42(4) . . . . ?
C60 Cl4 C59 Cl3 77(5) . . . . ?
C60 Cl4 C59 Cl2 13(5) . . . . ?
C60 Cl4 Cl2 C59 -7(3) . . . . ?
C60 Cl5 C59 Cl4 -66(5) . . . . ?
C60 Cl5 C59 Cl3 171(5) . . . . ?
C60 Cl5 C59 Cl2 -56(4) . . . . ?
C60 Cl5 Cl3 C59 -4(3) . . . . ?
C60 C59 Cl3 Cl5 7(4) . . . . ?
